data_2022412
loop_
_publ_author_name
'Toklo, Placide M.'
'Yayi Ladekan, El\'eonore'
'Linden, Anthony'
'Hounzangbe-Adote, Sylvie'
'Kouam, Sim\'eon F.'
'Gbenou, Joachim D.'

_publ_section_title
;
 Anthelmintic flavonoids and other compounds from <i>Combretum
 glutinosum</i> Perr. ex DC (Combretaceae) leaves
;
_journal_coeditor_code OV3154
_journal_issue 9
_journal_name_full 'Acta Crystallographica Section C'
_journal_page_first
;
;
_journal_paper_doi 10.1107/S2053229621007841
_journal_volume 77
_journal_year 2021
_chemical_formula_iupac 'C20 H20 O8'
_chemical_formula_moiety 'C20 H20 O8'
_chemical_formula_sum 'C20 H20 O8'
_chemical_formula_weight 388.36
_chemical_melting_point 466
_chemical_name_common umuhengerin
_chemical_name_systematic
;
5-Hydroxy-6,7-dimethoxy-2-(3,4,5-trimethoxyphenyl)chromen-4-one
;
_space_group_crystal_system triclinic
_space_group_IT_number 2
_space_group_name_Hall '-P 1'
_space_group_name_H-M_alt 'P -1'
_atom_sites_solution_hydrogens geom
_atom_sites_solution_primary dual
_atom_sites_solution_secondary difmap
_audit_creation_method SHELXL-2018/3
_cell_angle_alpha 89.5065(18)
_cell_angle_beta 84.322(2)
_cell_angle_gamma 89.375(2)
_cell_formula_units_Z 4
_cell_length_a 4.97902(15)
_cell_length_b 18.5654(5)
_cell_length_c 19.1368(3)
_cell_measurement_reflns_used 10239
_cell_measurement_temperature 160(2)
_cell_measurement_theta_max 78.1590
_cell_measurement_theta_min 3.3010
_cell_volume 1760.12(8)
_computing_cell_refinement
;
CrysAlis PRO (Rigaku Oxford Diffraction, 2021)
;
_computing_data_collection
;
CrysAlis PRO (Rigaku Oxford Diffraction, 2021)
;
_computing_data_reduction
;
CrysAlis PRO (Rigaku Oxford Diffraction, 2021)
;
_computing_molecular_graphics
;
OLEX2 (Dolomanov <i>et al.</i>,  2009) and Mercury (Macrae <i>et
al.</i>,  2020)
;
_computing_publication_material
;
SHELXL2018 (Sheldrick, 2015b) and PLATON (Spek, 2020)
;
_computing_structure_refinement
;
SHELXL2018 (Sheldrick, 2015b)
;
_computing_structure_solution
;
SHELXT2018 (Sheldrick, 2015a)
;
_diffrn_ambient_temperature 160(2)
_diffrn_detector 'hybrid pixel area detector'
_diffrn_detector_area_resol_mean 5.81
_diffrn_measured_fraction_theta_full 1.000
_diffrn_measured_fraction_theta_max 0.999
_diffrn_measurement_device 'four-circle \k-geometry diffractometer'
_diffrn_measurement_device_type 'Rigaku Oxford Diffraction XtaLAB Synergy dual radiation'
_diffrn_measurement_method '\w scans'
_diffrn_radiation_monochromator mirror
_diffrn_radiation_probe x-ray
_diffrn_radiation_type 'Cu K\a'
_diffrn_radiation_wavelength 1.54184
_diffrn_reflns_av_R_equivalents 0.0601
_diffrn_reflns_av_unetI/netI 0.0446
_diffrn_reflns_limit_h_max 6
_diffrn_reflns_limit_h_min -6
_diffrn_reflns_limit_k_max 22
_diffrn_reflns_limit_k_min -22
_diffrn_reflns_limit_l_max 22
_diffrn_reflns_limit_l_min -23
_diffrn_reflns_number 34916
_diffrn_reflns_theta_full 67.684
_diffrn_reflns_theta_max 70.075
_diffrn_reflns_theta_min 3.312
_diffrn_source 'micro-focus sealed X-ray tube'
_exptl_absorpt_coefficient_mu 0.964
_exptl_absorpt_correction_T_max 1.000
_exptl_absorpt_correction_T_min 0.694
_exptl_absorpt_correction_type gaussian
_exptl_absorpt_process_details
;
Numerical absorption correction based on Gaussian integration over
a multifaceted crystal model (Coppens <i>et al</i>., 1965)
plus an empirical absorption correction using spherical harmonics
(<i>CrysAlis PRO</i>; Rigaku Oxford Diffraction, 2021)
;
_exptl_crystal_colour 'pale yellow'
_exptl_crystal_density_diffrn 1.466
_exptl_crystal_description needle
_exptl_crystal_F_000 816
_exptl_crystal_size_max 0.17
_exptl_crystal_size_mid 0.03
_exptl_crystal_size_min 0.01
_refine_diff_density_max 0.439
_refine_diff_density_min -0.232
_refine_ls_extinction_coef 0.00064(15)
_refine_ls_extinction_expression Fc^*^=kFc[1+0.001xFc^2^\l^3^/sin(2\q)]^-1/4^
_refine_ls_extinction_method
;
SHELXL2018 (Sheldrick, 2015b)
;
_refine_ls_goodness_of_fit_ref 1.049
_refine_ls_hydrogen_treatment mixed
_refine_ls_matrix_type full
_refine_ls_number_parameters 524
_refine_ls_number_reflns 6661
_refine_ls_number_restraints 0
_refine_ls_restrained_S_all 1.049
_refine_ls_R_factor_all 0.0651
_refine_ls_R_factor_gt 0.0467
_refine_ls_shift/su_max 0.001
_refine_ls_shift/su_mean 0.000
_refine_ls_structure_factor_coef Fsqd
_refine_ls_weighting_details 'w=1/[\s^2^(Fo^2^)+(0.0439P)^2^+0.9540P] where P=(Fo^2^+2Fc^2^)/3'
_refine_ls_weighting_scheme calc
_refine_ls_wR_factor_gt 0.1044
_refine_ls_wR_factor_ref 0.1129
_reflns_number_gt 5215
_reflns_number_total 6662
_reflns_threshold_expression 'I > 2\s(I)'
_cod_data_source_file ov3154sup1.cif
_cod_data_source_block 2
_cod_database_code 2022412
_shelx_space_group_comment
;
The symmetry employed for this shelxl refinement is uniquely defined
by the following loop, which should always be used as a source of
symmetry information in preference to the above space-group names.
They are only intended as comments.
;

loop_
_space_group_symop_operation_xyz
'x, y, z'
'-x, -y, -z'

loop_
_atom_site_type_symbol
_atom_site_label
_atom_site_fract_x
_atom_site_fract_y
_atom_site_fract_z
_atom_site_U_iso_or_equiv
_atom_site_adp_type
_atom_site_calc_flag
_atom_site_occupancy
_atom_site_disorder_assembly
_atom_site_disorder_group
O O1 0.8422(3) 0.85801(7) 0.42135(7) 0.0221(3) Uani d 1 . .
O O4 1.3522(3) 1.02957(7) 0.40490(7) 0.0257(3) Uani d 1 . .
O O5 1.1747(3) 1.06246(8) 0.28553(8) 0.0273(3) Uani d 1 . .
H H5 1.259(6) 1.0611(16) 0.3243(16) 0.052(9) Uiso d 1 . .
O O6 0.8350(3) 1.03119(7) 0.18570(7) 0.0259(3) Uani d 1 . .
O O7 0.5323(3) 0.91317(8) 0.19914(7) 0.0278(3) Uani d 1 . .
O O13 0.6742(3) 0.63636(8) 0.56501(8) 0.0324(4) Uani d 1 . .
O O14 0.9692(3) 0.64850(8) 0.67492(7) 0.0280(3) Uani d 1 . .
O O15 1.2499(3) 0.76492(8) 0.69432(7) 0.0264(3) Uani d 1 . .
C C2 1.0127(4) 0.87011(10) 0.47147(9) 0.0197(4) Uani d 1 . .
C C3 1.1858(4) 0.92593(11) 0.46730(10) 0.0222(4) Uani d 1 . .
H H3 1.302837 0.931941 0.503074 0.027 Uiso calc 1 . .
C C4 1.1959(4) 0.97653(10) 0.40948(10) 0.0205(4) Uani d 1 . .
C C4A 1.0182(4) 0.96151(10) 0.35638(10) 0.0199(4) Uani d 1 . .
C C5 1.0124(4) 1.00467(10) 0.29491(10) 0.0216(4) Uani d 1 . .
C C6 0.8454(4) 0.98775(10) 0.24420(10) 0.0219(4) Uani d 1 . .
C C7 0.6810(4) 0.92629(11) 0.25317(10) 0.0227(4) Uani d 1 . .
C C8 0.6811(4) 0.88307(11) 0.31284(10) 0.0220(4) Uani d 1 . .
H H8 0.569965 0.841766 0.318877 0.026 Uiso calc 1 . .
C C8A 0.8482(4) 0.90209(10) 0.36319(10) 0.0202(4) Uani d 1 . .
C C9 1.0055(5) 1.00522(12) 0.12617(11) 0.0323(5) Uani d 1 . .
H H91 0.992408 1.037996 0.086210 0.048 Uiso calc 1 . .
H H92 0.947640 0.957036 0.113962 0.048 Uiso calc 1 . .
H H93 1.192845 1.002897 0.137705 0.048 Uiso calc 1 . .
C C10 0.3684(4) 0.84999(11) 0.20370(11) 0.0280(5) Uani d 1 . .
H H101 0.283392 0.844604 0.160018 0.042 Uiso calc 1 . .
H H102 0.228375 0.854585 0.243201 0.042 Uiso calc 1 . .
H H103 0.481453 0.807570 0.210999 0.042 Uiso calc 1 . .
C C11 0.9878(4) 0.81357(10) 0.52674(10) 0.0205(4) Uani d 1 . .
C C12 0.8257(4) 0.75395(11) 0.51883(10) 0.0229(4) Uani d 1 . .
H H12 0.722807 0.751012 0.479732 0.028 Uiso calc 1 . .
C C13 0.8161(4) 0.69871(11) 0.56883(10) 0.0246(4) Uani d 1 . .
C C14 0.9623(4) 0.70409(10) 0.62693(10) 0.0218(4) Uani d 1 . .
C C15 1.1193(4) 0.76461(11) 0.63504(10) 0.0211(4) Uani d 1 . .
C C16 1.1352(4) 0.81938(11) 0.58467(10) 0.0216(4) Uani d 1 . .
H H16 1.244991 0.860170 0.589721 0.026 Uiso calc 1 . .
C C17 0.5090(5) 0.63036(13) 0.50876(12) 0.0356(5) Uani d 1 . .
H H171 0.622361 0.632223 0.463913 0.053 Uiso calc 1 . .
H H172 0.377958 0.670236 0.510834 0.053 Uiso calc 1 . .
H H173 0.413018 0.584477 0.512823 0.053 Uiso calc 1 . .
C C18 0.7326(5) 0.64279(12) 0.72304(11) 0.0326(5) Uani d 1 . .
H H181 0.577442 0.632168 0.697239 0.049 Uiso calc 1 . .
H H182 0.700503 0.688358 0.748115 0.049 Uiso calc 1 . .
H H183 0.757423 0.603916 0.756847 0.049 Uiso calc 1 . .
C C19 1.4212(4) 0.82473(11) 0.70315(11) 0.0269(4) Uani d 1 . .
H H191 1.563147 0.826701 0.663895 0.040 Uiso calc 1 . .
H H192 1.503526 0.819113 0.747337 0.040 Uiso calc 1 . .
H H193 1.314256 0.869417 0.704262 0.040 Uiso calc 1 . .
O O21 0.6336(3) 0.41743(7) 0.14003(7) 0.0228(3) Uani d 1 . .
O O24 0.1754(3) 0.40137(8) -0.02513(7) 0.0293(3) Uani d 1 . .
O O25 0.3923(3) 0.27616(8) -0.05320(7) 0.0304(3) Uani d 1 . .
H H25 0.277(7) 0.3183(18) -0.0513(16) 0.060(9) Uiso d 1 . .
O O26 0.7475(3) 0.16941(8) -0.01936(7) 0.0274(3) Uani d 1 . .
O O27 1.0071(3) 0.18272(7) 0.09442(7) 0.0255(3) Uani d 1 . .
O O33 0.7591(3) 0.57926(8) 0.33934(7) 0.0285(3) Uani d 1 . .
O O34 0.4623(3) 0.69559(8) 0.32162(7) 0.0277(3) Uani d 1 . .
O O35 0.1347(3) 0.70599(8) 0.21774(7) 0.0291(3) Uani d 1 . .
C C22 0.4571(4) 0.47098(10) 0.12585(10) 0.0222(4) Uani d 1 . .
C C23 0.3019(4) 0.46705(10) 0.07207(10) 0.0227(4) Uani d 1 . .
H H23 0.180196 0.505462 0.064500 0.027 Uiso calc 1 . .
C C24 0.3164(4) 0.40596(11) 0.02590(10) 0.0237(4) Uani d 1 . .
C C24A 0.5018(4) 0.34887(11) 0.04278(10) 0.0227(4) Uani d 1 . .
C C25 0.5328(4) 0.28491(11) 0.00271(10) 0.0235(4) Uani d 1 . .
C C26 0.7070(4) 0.23045(11) 0.02062(10) 0.0234(4) Uani d 1 . .
C C27 0.8500(4) 0.23940(11) 0.07986(10) 0.0226(4) Uani d 1 . .
C C28 0.8242(4) 0.30238(11) 0.11937(10) 0.0235(4) Uani d 1 . .
H H28 0.922459 0.308319 0.158985 0.028 Uiso calc 1 . .
C C28A 0.6515(4) 0.35595(10) 0.09928(10) 0.0223(4) Uani d 1 . .
C C29 0.5399(5) 0.11670(13) -0.00512(14) 0.0411(6) Uani d 1 . .
H H291 0.574139 0.076188 -0.037390 0.062 Uiso calc 1 . .
H H292 0.364031 0.138599 -0.011647 0.062 Uiso calc 1 . .
H H293 0.539726 0.099334 0.043389 0.062 Uiso calc 1 . .
C C30 1.1603(4) 0.18836(12) 0.15355(10) 0.0264(4) Uani d 1 . .
H H301 1.286255 0.228525 0.146054 0.040 Uiso calc 1 . .
H H302 1.261785 0.143480 0.159052 0.040 Uiso calc 1 . .
H H303 1.037808 0.196933 0.196033 0.040 Uiso calc 1 . .
C C31 0.4562(4) 0.53040(11) 0.17705(10) 0.0221(4) Uani d 1 . .
C C32 0.6212(4) 0.52478(11) 0.23269(10) 0.0246(4) Uani d 1 . .
H H32 0.736495 0.484111 0.236443 0.030 Uiso calc 1 . .
C C33 0.6130(4) 0.57957(11) 0.28203(10) 0.0232(4) Uani d 1 . .
C C34 0.4487(4) 0.64015(11) 0.27564(10) 0.0238(4) Uani d 1 . .
C C35 0.2863(4) 0.64500(11) 0.21945(10) 0.0243(4) Uani d 1 . .
C C36 0.2899(4) 0.58987(11) 0.17089(10) 0.0246(4) Uani d 1 . .
H H36 0.178331 0.592921 0.133453 0.030 Uiso calc 1 . .
C C37 0.9133(5) 0.51605(12) 0.35099(12) 0.0344(5) Uani d 1 . .
H H371 1.055913 0.510170 0.312294 0.052 Uiso calc 1 . .
H H372 0.795294 0.474012 0.353395 0.052 Uiso calc 1 . .
H H373 0.994727 0.520461 0.395305 0.052 Uiso calc 1 . .
C C38 0.2177(5) 0.71117(14) 0.36545(12) 0.0370(5) Uani d 1 . .
H H381 0.080883 0.729958 0.336433 0.056 Uiso calc 1 . .
H H382 0.253563 0.747195 0.400399 0.056 Uiso calc 1 . .
H H383 0.151818 0.666988 0.389418 0.056 Uiso calc 1 . .
C C39 -0.0272(5) 0.71420(12) 0.16030(11) 0.0283(5) Uani d 1 . .
H H391 0.089433 0.713598 0.115945 0.042 Uiso calc 1 . .
H H392 -0.126193 0.760117 0.164593 0.042 Uiso calc 1 . .
H H393 -0.155624 0.674506 0.161066 0.042 Uiso calc 1 . .

loop_
_atom_site_aniso_label
_atom_site_aniso_U_11
_atom_site_aniso_U_22
_atom_site_aniso_U_33
_atom_site_aniso_U_12
_atom_site_aniso_U_13
_atom_site_aniso_U_23
O1 0.0252(7) 0.0241(7) 0.0172(6) -0.0027(6) -0.0031(5) 0.0053(5)
O4 0.0301(8) 0.0240(7) 0.0230(7) -0.0068(6) -0.0027(6) 0.0032(6)
O5 0.0336(8) 0.0245(7) 0.0242(7) -0.0066(6) -0.0048(6) 0.0068(6)
O6 0.0328(8) 0.0246(7) 0.0200(7) 0.0032(6) -0.0023(6) 0.0068(6)
O7 0.0326(8) 0.0292(8) 0.0228(7) -0.0061(6) -0.0088(6) 0.0040(6)
O13 0.0427(9) 0.0273(8) 0.0282(8) -0.0129(7) -0.0071(7) 0.0029(6)
O14 0.0317(8) 0.0240(7) 0.0269(7) 0.0011(6) 0.0020(6) 0.0105(6)
O15 0.0323(8) 0.0267(7) 0.0209(7) -0.0050(6) -0.0066(6) 0.0072(6)
C2 0.0208(10) 0.0233(10) 0.0145(9) 0.0033(8) 0.0000(7) 0.0009(7)
C3 0.0250(10) 0.0241(10) 0.0172(9) 0.0000(8) -0.0009(8) 0.0015(8)
C4 0.0210(10) 0.0209(10) 0.0189(9) 0.0014(8) 0.0017(8) -0.0010(7)
C4A 0.0206(10) 0.0207(9) 0.0177(9) 0.0021(7) 0.0002(7) 0.0010(7)
C5 0.0253(10) 0.0172(9) 0.0216(9) 0.0007(8) 0.0018(8) 0.0014(7)
C6 0.0254(10) 0.0221(10) 0.0178(9) 0.0032(8) -0.0005(8) 0.0032(7)
C7 0.0229(10) 0.0249(10) 0.0201(9) 0.0019(8) -0.0021(8) -0.0010(8)
C8 0.0207(10) 0.0227(10) 0.0223(10) -0.0034(8) 0.0000(8) 0.0008(8)
C8A 0.0235(10) 0.0212(9) 0.0153(9) 0.0016(8) 0.0017(7) 0.0026(7)
C9 0.0442(14) 0.0327(12) 0.0188(10) 0.0012(10) 0.0021(9) 0.0041(8)
C10 0.0302(11) 0.0270(11) 0.0276(11) -0.0033(9) -0.0073(9) -0.0007(8)
C11 0.0224(10) 0.0205(9) 0.0174(9) 0.0036(8) 0.0025(7) 0.0025(7)
C12 0.0248(10) 0.0259(10) 0.0177(9) -0.0009(8) -0.0006(8) 0.0018(8)
C13 0.0260(11) 0.0230(10) 0.0240(10) -0.0038(8) 0.0015(8) 0.0007(8)
C14 0.0240(10) 0.0214(10) 0.0189(9) 0.0021(8) 0.0021(8) 0.0059(7)
C15 0.0223(10) 0.0234(10) 0.0171(9) 0.0027(8) 0.0007(7) 0.0024(7)
C16 0.0245(10) 0.0222(10) 0.0173(9) 0.0005(8) 0.0015(8) 0.0015(7)
C17 0.0410(14) 0.0377(13) 0.0283(11) -0.0137(10) -0.0029(10) -0.0006(10)
C18 0.0373(13) 0.0335(12) 0.0251(11) -0.0027(10) 0.0062(9) 0.0093(9)
C19 0.0287(11) 0.0270(11) 0.0261(10) -0.0027(9) -0.0085(9) 0.0030(8)
O21 0.0258(7) 0.0213(7) 0.0215(7) 0.0012(6) -0.0028(6) -0.0014(5)
O24 0.0345(9) 0.0306(8) 0.0240(7) 0.0027(6) -0.0100(6) -0.0028(6)
O25 0.0376(9) 0.0312(8) 0.0237(7) 0.0050(7) -0.0103(6) -0.0059(6)
O26 0.0307(8) 0.0291(8) 0.0220(7) 0.0015(6) -0.0008(6) -0.0060(6)
O27 0.0324(8) 0.0233(7) 0.0218(7) 0.0071(6) -0.0078(6) -0.0015(6)
O33 0.0359(9) 0.0262(7) 0.0246(7) 0.0039(6) -0.0094(6) -0.0047(6)
O34 0.0301(8) 0.0262(7) 0.0270(7) -0.0012(6) -0.0034(6) -0.0066(6)
O35 0.0354(9) 0.0265(8) 0.0268(7) 0.0062(6) -0.0100(6) -0.0043(6)
C22 0.0239(10) 0.0212(10) 0.0207(9) -0.0026(8) 0.0016(8) 0.0023(8)
C23 0.0253(10) 0.0199(9) 0.0226(10) 0.0002(8) -0.0009(8) 0.0004(8)
C24 0.0251(10) 0.0272(10) 0.0183(9) -0.0034(8) -0.0001(8) 0.0017(8)
C24A 0.0234(10) 0.0227(10) 0.0210(9) -0.0017(8) 0.0024(8) 0.0007(8)
C25 0.0244(10) 0.0309(11) 0.0153(9) -0.0040(8) -0.0017(8) 0.0009(8)
C26 0.0263(11) 0.0263(10) 0.0169(9) 0.0017(8) 0.0019(8) -0.0018(8)
C27 0.0226(10) 0.0246(10) 0.0196(9) 0.0010(8) 0.0021(8) 0.0025(8)
C28 0.0246(10) 0.0269(10) 0.0189(9) -0.0001(8) -0.0012(8) -0.0015(8)
C28A 0.0252(10) 0.0224(10) 0.0187(9) -0.0024(8) 0.0022(8) -0.0019(8)
C29 0.0437(14) 0.0321(12) 0.0456(14) -0.0049(11) 0.0065(11) -0.0107(11)
C30 0.0290(11) 0.0305(11) 0.0201(10) 0.0005(9) -0.0050(8) 0.0006(8)
C31 0.0239(10) 0.0246(10) 0.0169(9) -0.0070(8) 0.0034(8) -0.0007(8)
C32 0.0270(11) 0.0236(10) 0.0227(10) -0.0034(8) 0.0013(8) -0.0004(8)
C33 0.0262(11) 0.0269(10) 0.0162(9) -0.0054(8) -0.0002(8) -0.0004(8)
C34 0.0270(11) 0.0252(10) 0.0190(9) -0.0062(8) 0.0002(8) -0.0013(8)
C35 0.0272(11) 0.0220(10) 0.0230(10) -0.0028(8) 0.0022(8) -0.0016(8)
C36 0.0277(11) 0.0244(10) 0.0215(10) -0.0029(8) -0.0002(8) 0.0007(8)
C37 0.0409(13) 0.0297(11) 0.0337(12) 0.0084(10) -0.0100(10) -0.0014(9)
C38 0.0369(13) 0.0446(14) 0.0288(12) 0.0055(11) 0.0007(10) -0.0104(10)
C39 0.0299(11) 0.0298(11) 0.0258(10) 0.0010(9) -0.0054(9) -0.0018(9)

loop_
_atom_type_symbol
_atom_type_description
_atom_type_scat_dispersion_real
_atom_type_scat_dispersion_imag
_atom_type_scat_source
C C 0.0181 0.0091 'International Tables Vol C Tables 4.2.6.8 and 6.1.1.4'
H H 0.0000 0.0000 'International Tables Vol C Tables 4.2.6.8 and 6.1.1.4'
O O 0.0492 0.0322 'International Tables Vol C Tables 4.2.6.8 and 6.1.1.4'

loop_
_exptl_crystal_face_index_h
_exptl_crystal_face_index_k
_exptl_crystal_face_index_l
_exptl_crystal_face_perp_dist
0 2 -1 0.0124
0 -2 1 0.0077
0 -1 -1 0.0072
0 1 1 0.0030
1 2 -2 0.0579
-1 -2 2 0.0579

loop_
_geom_angle_atom_site_label_1
_geom_angle_atom_site_label_2
_geom_angle_atom_site_label_3
_geom_angle_site_symmetry_1
_geom_angle_site_symmetry_3
_geom_angle
_geom_angle_publ_flag
C2 O1 C8A . . 119.99(15) ?
C5 O5 H5 . . 102(2) ?
C6 O6 C9 . . 112.55(15) ?
C7 O7 C10 . . 117.56(15) ?
C13 O13 C17 . . 117.24(16) ?
C14 O14 C18 . . 114.50(16) ?
C15 O15 C19 . . 116.81(15) ?
C3 C2 O1 . . 122.21(17) ?
C3 C2 C11 . . 126.43(18) ?
O1 C2 C11 . . 111.31(17) ?
C2 C3 C4 . . 121.18(18) ?
C2 C3 H3 . . 119.4 ?
C4 C3 H3 . . 119.4 ?
O4 C4 C3 . . 122.45(18) ?
O4 C4 C4A . . 122.08(17) ?
C3 C4 C4A . . 115.46(17) ?
C8A C4A C5 . . 117.33(18) ?
C8A C4A C4 . . 120.46(17) ?
C5 C4A C4 . . 122.19(18) ?
O5 C5 C6 . . 119.56(17) ?
O5 C5 C4A . . 119.64(18) ?
C6 C5 C4A . . 120.80(18) ?
O6 C6 C5 . . 120.40(18) ?
O6 C6 C7 . . 120.07(18) ?
C5 C6 C7 . . 119.53(17) ?
O7 C7 C8 . . 124.16(18) ?
O7 C7 C6 . . 114.70(17) ?
C8 C7 C6 . . 121.12(18) ?
C8A C8 C7 . . 117.91(18) ?
C8A C8 H8 . . 121.0 ?
C7 C8 H8 . . 121.0 ?
O1 C8A C8 . . 116.08(17) ?
O1 C8A C4A . . 120.61(17) ?
C8 C8A C4A . . 123.30(17) ?
O6 C9 H91 . . 109.5 ?
O6 C9 H92 . . 109.5 ?
H91 C9 H92 . . 109.5 ?
O6 C9 H93 . . 109.5 ?
H91 C9 H93 . . 109.5 ?
H92 C9 H93 . . 109.5 ?
O7 C10 H101 . . 109.5 ?
O7 C10 H102 . . 109.5 ?
H101 C10 H102 . . 109.5 ?
O7 C10 H103 . . 109.5 ?
H101 C10 H103 . . 109.5 ?
H102 C10 H103 . . 109.5 ?
C16 C11 C12 . . 120.92(18) ?
C16 C11 C2 . . 119.42(18) ?
C12 C11 C2 . . 119.61(17) ?
C13 C12 C11 . . 119.40(19) ?
C13 C12 H12 . . 120.3 ?
C11 C12 H12 . . 120.3 ?
O13 C13 C14 . . 115.32(17) ?
O13 C13 C12 . . 124.60(19) ?
C14 C13 C12 . . 120.07(19) ?
O14 C14 C13 . . 121.26(18) ?
O14 C14 C15 . . 118.58(18) ?
C13 C14 C15 . . 120.03(17) ?
O15 C15 C16 . . 124.40(18) ?
O15 C15 C14 . . 115.18(17) ?
C16 C15 C14 . . 120.42(18) ?
C15 C16 C11 . . 119.13(19) ?
C15 C16 H16 . . 120.4 ?
C11 C16 H16 . . 120.4 ?
O13 C17 H171 . . 109.5 ?
O13 C17 H172 . . 109.5 ?
H171 C17 H172 . . 109.5 ?
O13 C17 H173 . . 109.5 ?
H171 C17 H173 . . 109.5 ?
H172 C17 H173 . . 109.5 ?
O14 C18 H181 . . 109.5 ?
O14 C18 H182 . . 109.5 ?
H181 C18 H182 . . 109.5 ?
O14 C18 H183 . . 109.5 ?
H181 C18 H183 . . 109.5 ?
H182 C18 H183 . . 109.5 ?
O15 C19 H191 . . 109.5 ?
O15 C19 H192 . . 109.5 ?
H191 C19 H192 . . 109.5 ?
O15 C19 H193 . . 109.5 ?
H191 C19 H193 . . 109.5 ?
H192 C19 H193 . . 109.5 ?
C22 O21 C28A . . 119.46(15) ?
C25 O25 H25 . . 102.5(19) ?
C26 O26 C29 . . 113.59(16) ?
C27 O27 C30 . . 117.56(15) ?
C33 O33 C37 . . 117.01(16) ?
C34 O34 C38 . . 115.63(17) ?
C35 O35 C39 . . 116.94(16) ?
C23 C22 O21 . . 122.18(17) ?
C23 C22 C31 . . 126.15(18) ?
O21 C22 C31 . . 111.65(17) ?
C22 C23 C24 . . 121.52(19) ?
C22 C23 H23 . . 119.2 ?
C24 C23 H23 . . 119.2 ?
O24 C24 C23 . . 122.70(19) ?
O24 C24 C24A . . 121.89(18) ?
C23 C24 C24A . . 115.40(17) ?
C28A C24A C25 . . 118.42(18) ?
C28A C24A C24 . . 120.02(18) ?
C25 C24A C24 . . 121.56(18) ?
O25 C25 C26 . . 119.12(18) ?
O25 C25 C24A . . 120.29(19) ?
C26 C25 C24A . . 120.59(18) ?
O26 C26 C25 . . 121.26(18) ?
O26 C26 C27 . . 119.84(18) ?
C25 C26 C27 . . 118.87(18) ?
O27 C27 C28 . . 124.22(18) ?
O27 C27 C26 . . 114.54(17) ?
C28 C27 C26 . . 121.24(18) ?
C28A C28 C27 . . 118.23(18) ?
C28A C28 H28 . . 120.9 ?
C27 C28 H28 . . 120.9 ?
C24A C28A C28 . . 122.62(18) ?
C24A C28A O21 . . 121.36(18) ?
C28 C28A O21 . . 116.01(17) ?
O26 C29 H291 . . 109.5 ?
O26 C29 H292 . . 109.5 ?
H291 C29 H292 . . 109.5 ?
O26 C29 H293 . . 109.5 ?
H291 C29 H293 . . 109.5 ?
H292 C29 H293 . . 109.5 ?
O27 C30 H301 . . 109.5 ?
O27 C30 H302 . . 109.5 ?
H301 C30 H302 . . 109.5 ?
O27 C30 H303 . . 109.5 ?
H301 C30 H303 . . 109.5 ?
H302 C30 H303 . . 109.5 ?
C36 C31 C32 . . 120.70(18) ?
C36 C31 C22 . . 119.96(18) ?
C32 C31 C22 . . 119.32(18) ?
C33 C32 C31 . . 119.15(19) ?
C33 C32 H32 . . 120.4 ?
C31 C32 H32 . . 120.4 ?
O33 C33 C32 . . 124.41(19) ?
O33 C33 C34 . . 115.10(17) ?
C32 C33 C34 . . 120.49(19) ?
O34 C34 C33 . . 118.92(18) ?
O34 C34 C35 . . 121.41(18) ?
C33 C34 C35 . . 119.54(18) ?
O35 C35 C36 . . 124.79(19) ?
O35 C35 C34 . . 115.04(17) ?
C36 C35 C34 . . 120.17(19) ?
C31 C36 C35 . . 119.93(19) ?
C31 C36 H36 . . 120.0 ?
C35 C36 H36 . . 120.0 ?
O33 C37 H371 . . 109.5 ?
O33 C37 H372 . . 109.5 ?
H371 C37 H372 . . 109.5 ?
O33 C37 H373 . . 109.5 ?
H371 C37 H373 . . 109.5 ?
H372 C37 H373 . . 109.5 ?
O34 C38 H381 . . 109.5 ?
O34 C38 H382 . . 109.5 ?
H381 C38 H382 . . 109.5 ?
O34 C38 H383 . . 109.5 ?
H381 C38 H383 . . 109.5 ?
H382 C38 H383 . . 109.5 ?
O35 C39 H391 . . 109.5 ?
O35 C39 H392 . . 109.5 ?
H391 C39 H392 . . 109.5 ?
O35 C39 H393 . . 109.5 ?
H391 C39 H393 . . 109.5 ?
H392 C39 H393 . . 109.5 ?

loop_
_geom_bond_atom_site_label_1
_geom_bond_atom_site_label_2
_geom_bond_site_symmetry_2
_geom_bond_distance
_geom_bond_publ_flag
O1 C2 . 1.364(2) ?
O1 C8A . 1.374(2) ?
O4 C4 . 1.259(2) ?
O5 C5 . 1.350(2) ?
O5 H5 . 0.89(3) ?
O6 C6 . 1.379(2) ?
O6 C9 . 1.435(3) ?
O7 C7 . 1.355(2) ?
O7 C10 . 1.433(3) ?
O13 C13 . 1.369(2) ?
O13 C17 . 1.424(3) ?
O14 C14 . 1.378(2) ?
O14 C18 . 1.426(3) ?
O15 C15 . 1.363(2) ?
O15 C19 . 1.428(3) ?
C2 C3 . 1.352(3) ?
C2 C11 . 1.481(3) ?
C3 C4 . 1.443(3) ?
C3 H3 . 0.9500 ?
C4 C4A . 1.443(3) ?
C4A C8A . 1.395(3) ?
C4A C5 . 1.420(3) ?
C5 C6 . 1.379(3) ?
C6 C7 . 1.411(3) ?
C7 C8 . 1.390(3) ?
C8 C8A . 1.384(3) ?
C8 H8 . 0.9500 ?
C9 H91 . 0.9800 ?
C9 H92 . 0.9800 ?
C9 H93 . 0.9800 ?
C10 H101 . 0.9800 ?
C10 H102 . 0.9800 ?
C10 H103 . 0.9800 ?
C11 C16 . 1.394(3) ?
C11 C12 . 1.395(3) ?
C12 C13 . 1.395(3) ?
C12 H12 . 0.9500 ?
C13 C14 . 1.392(3) ?
C14 C15 . 1.394(3) ?
C15 C16 . 1.393(3) ?
C16 H16 . 0.9500 ?
C17 H171 . 0.9800 ?
C17 H172 . 0.9800 ?
C17 H173 . 0.9800 ?
C18 H181 . 0.9800 ?
C18 H182 . 0.9800 ?
C18 H183 . 0.9800 ?
C19 H191 . 0.9800 ?
C19 H192 . 0.9800 ?
C19 H193 . 0.9800 ?
O21 C22 . 1.363(2) ?
O21 C28A . 1.385(2) ?
O24 C24 . 1.262(2) ?
O25 C25 . 1.347(2) ?
O25 H25 . 0.96(3) ?
O26 C26 . 1.375(2) ?
O26 C29 . 1.436(3) ?
O27 C27 . 1.348(2) ?
O27 C30 . 1.431(2) ?
O33 C33 . 1.375(2) ?
O33 C37 . 1.423(3) ?
O34 C34 . 1.366(2) ?
O34 C38 . 1.437(3) ?
O35 C35 . 1.356(2) ?
O35 C39 . 1.432(3) ?
C22 C23 . 1.350(3) ?
C22 C31 . 1.481(3) ?
C23 C24 . 1.441(3) ?
C23 H23 . 0.9500 ?
C24 C24A . 1.453(3) ?
C24A C28A . 1.381(3) ?
C24A C25 . 1.418(3) ?
C25 C26 . 1.388(3) ?
C26 C27 . 1.409(3) ?
C27 C28 . 1.396(3) ?
C28 C28A . 1.384(3) ?
C28 H28 . 0.9500 ?
C29 H291 . 0.9800 ?
C29 H292 . 0.9800 ?
C29 H293 . 0.9800 ?
C30 H301 . 0.9800 ?
C30 H302 . 0.9800 ?
C30 H303 . 0.9800 ?
C31 C36 . 1.384(3) ?
C31 C32 . 1.410(3) ?
C32 C33 . 1.391(3) ?
C32 H32 . 0.9500 ?
C33 C34 . 1.395(3) ?
C34 C35 . 1.410(3) ?
C35 C36 . 1.387(3) ?
C36 H36 . 0.9500 ?
C37 H371 . 0.9800 ?
C37 H372 . 0.9800 ?
C37 H373 . 0.9800 ?
C38 H381 . 0.9800 ?
C38 H382 . 0.9800 ?
C38 H383 . 0.9800 ?
C39 H391 . 0.9800 ?
C39 H392 . 0.9800 ?
C39 H393 . 0.9800 ?

loop_
_geom_hbond_atom_site_label_D
_geom_hbond_atom_site_label_H
_geom_hbond_atom_site_label_A
_geom_hbond_site_symmetry_A
_geom_hbond_distance_DH
_geom_hbond_distance_HA
_geom_hbond_distance_DA
_geom_hbond_angle_DHA
_geom_hbond_publ_flag
O5 H5 O4 . 0.89(3) 1.75(3) 2.595(2) 159(3) yes
O25 H25 O24 . 0.96(3) 1.68(3) 2.591(2) 155(3) yes

loop_
_geom_torsion_atom_site_label_1
_geom_torsion_atom_site_label_2
_geom_torsion_atom_site_label_3
_geom_torsion_atom_site_label_4
_geom_torsion_site_symmetry_1
_geom_torsion_site_symmetry_2
_geom_torsion_site_symmetry_3
_geom_torsion_site_symmetry_4
_geom_torsion
_geom_torsion_publ_flag
C8A O1 C2 C3 . . . . 1.9(3) ?
C8A O1 C2 C11 . . . . -175.76(16) ?
O1 C2 C3 C4 . . . . 0.9(3) ?
C11 C2 C3 C4 . . . . 178.19(18) ?
C2 C3 C4 O4 . . . . 178.87(18) ?
C2 C3 C4 C4A . . . . -2.3(3) ?
O4 C4 C4A C8A . . . . 179.86(18) ?
C3 C4 C4A C8A . . . . 1.0(3) ?
O4 C4 C4A C5 . . . . 1.4(3) ?
C3 C4 C4A C5 . . . . -177.49(18) ?
C8A C4A C5 O5 . . . . -179.46(17) ?
C4 C4A C5 O5 . . . . -1.0(3) ?
C8A C4A C5 C6 . . . . -0.3(3) ?
C4 C4A C5 C6 . . . . 178.22(18) ?
C9 O6 C6 C5 . . . . 96.8(2) ?
C9 O6 C6 C7 . . . . -84.3(2) ?
O5 C5 C6 O6 . . . . -2.8(3) ?
C4A C5 C6 O6 . . . . 178.01(17) ?
O5 C5 C6 C7 . . . . 178.36(17) ?
C4A C5 C6 C7 . . . . -0.8(3) ?
C10 O7 C7 C8 . . . . -1.0(3) ?
C10 O7 C7 C6 . . . . 177.71(17) ?
O6 C6 C7 O7 . . . . 3.4(3) ?
C5 C6 C7 O7 . . . . -177.72(17) ?
O6 C6 C7 C8 . . . . -177.77(17) ?
C5 C6 C7 C8 . . . . 1.1(3) ?
O7 C7 C8 C8A . . . . 178.50(18) ?
C6 C7 C8 C8A . . . . -0.2(3) ?
C2 O1 C8A C8 . . . . 175.87(17) ?
C2 O1 C8A C4A . . . . -3.2(3) ?
C7 C8 C8A O1 . . . . 179.96(17) ?
C7 C8 C8A C4A . . . . -1.0(3) ?
C5 C4A C8A O1 . . . . -179.78(16) ?
C4 C4A C8A O1 . . . . 1.7(3) ?
C5 C4A C8A C8 . . . . 1.2(3) ?
C4 C4A C8A C8 . . . . -177.30(18) ?
C3 C2 C11 C16 . . . . 6.3(3) ?
O1 C2 C11 C16 . . . . -176.16(16) ?
C3 C2 C11 C12 . . . . -171.25(19) ?
O1 C2 C11 C12 . . . . 6.3(2) ?
C16 C11 C12 C13 . . . . -1.5(3) ?
C2 C11 C12 C13 . . . . 176.03(18) ?
C17 O13 C13 C14 . . . . 176.33(19) ?
C17 O13 C13 C12 . . . . -5.1(3) ?
C11 C12 C13 O13 . . . . -176.99(19) ?
C11 C12 C13 C14 . . . . 1.6(3) ?
C18 O14 C14 C13 . . . . -77.4(2) ?
C18 O14 C14 C15 . . . . 106.7(2) ?
O13 C13 C14 O14 . . . . 2.6(3) ?
C12 C13 C14 O14 . . . . -176.11(18) ?
O13 C13 C14 C15 . . . . 178.42(18) ?
C12 C13 C14 C15 . . . . -0.3(3) ?
C19 O15 C15 C16 . . . . -2.3(3) ?
C19 O15 C15 C14 . . . . 177.64(17) ?
O14 C14 C15 O15 . . . . -5.2(3) ?
C13 C14 C15 O15 . . . . 178.89(17) ?
O14 C14 C15 C16 . . . . 174.79(17) ?
C13 C14 C15 C16 . . . . -1.2(3) ?
O15 C15 C16 C11 . . . . -178.80(18) ?
C14 C15 C16 C11 . . . . 1.3(3) ?
C12 C11 C16 C15 . . . . 0.1(3) ?
C2 C11 C16 C15 . . . . -177.44(17) ?
C28A O21 C22 C23 . . . . -1.5(3) ?
C28A O21 C22 C31 . . . . 177.03(16) ?
O21 C22 C23 C24 . . . . -0.7(3) ?
C31 C22 C23 C24 . . . . -179.03(18) ?
C22 C23 C24 O24 . . . . -179.26(19) ?
C22 C23 C24 C24A . . . . 1.8(3) ?
O24 C24 C24A C28A . . . . -179.74(19) ?
C23 C24 C24A C28A . . . . -0.8(3) ?
O24 C24 C24A C25 . . . . -0.2(3) ?
C23 C24 C24A C25 . . . . 178.72(18) ?
C28A C24A C25 O25 . . . . -179.38(18) ?
C24 C24A C25 O25 . . . . 1.1(3) ?
C28A C24A C25 C26 . . . . 0.9(3) ?
C24 C24A C25 C26 . . . . -178.69(19) ?
C29 O26 C26 C25 . . . . -81.1(2) ?
C29 O26 C26 C27 . . . . 100.8(2) ?
O25 C25 C26 O26 . . . . 2.9(3) ?
C24A C25 C26 O26 . . . . -177.32(18) ?
O25 C25 C26 C27 . . . . -178.96(18) ?
C24A C25 C26 C27 . . . . 0.8(3) ?
C30 O27 C27 C28 . . . . -1.1(3) ?
C30 O27 C27 C26 . . . . 179.43(17) ?
O26 C26 C27 O27 . . . . -4.0(3) ?
C25 C26 C27 O27 . . . . 177.90(18) ?
O26 C26 C27 C28 . . . . 176.58(18) ?
C25 C26 C27 C28 . . . . -1.6(3) ?
O27 C27 C28 C28A . . . . -178.78(18) ?
C26 C27 C28 C28A . . . . 0.6(3) ?
C25 C24A C28A C28 . . . . -1.9(3) ?
C24 C24A C28A C28 . . . . 177.69(19) ?
C25 C24A C28A O21 . . . . 179.13(17) ?
C24 C24A C28A O21 . . . . -1.3(3) ?
C27 C28 C28A C24A . . . . 1.1(3) ?
C27 C28 C28A O21 . . . . -179.81(17) ?
C22 O21 C28A C24A . . . . 2.5(3) ?
C22 O21 C28A C28 . . . . -176.54(17) ?
C23 C22 C31 C36 . . . . -1.8(3) ?
O21 C22 C31 C36 . . . . 179.73(17) ?
C23 C22 C31 C32 . . . . 176.7(2) ?
O21 C22 C31 C32 . . . . -1.8(2) ?
C36 C31 C32 C33 . . . . 0.7(3) ?
C22 C31 C32 C33 . . . . -177.84(18) ?
C37 O33 C33 C32 . . . . -4.7(3) ?
C37 O33 C33 C34 . . . . 175.24(18) ?
C31 C32 C33 O33 . . . . 178.34(18) ?
C31 C32 C33 C34 . . . . -1.6(3) ?
C38 O34 C34 C33 . . . . -117.8(2) ?
C38 O34 C34 C35 . . . . 66.5(2) ?
O33 C33 C34 O34 . . . . 5.5(3) ?
C32 C33 C34 O34 . . . . -174.62(18) ?
O33 C33 C34 C35 . . . . -178.68(17) ?
C32 C33 C34 C35 . . . . 1.2(3) ?
C39 O35 C35 C36 . . . . -1.7(3) ?
C39 O35 C35 C34 . . . . 178.13(18) ?
O34 C34 C35 O35 . . . . -4.1(3) ?
C33 C34 C35 O35 . . . . -179.81(18) ?
O34 C34 C35 C36 . . . . 175.76(18) ?
C33 C34 C35 C36 . . . . 0.0(3) ?
C32 C31 C36 C35 . . . . 0.6(3) ?
C22 C31 C36 C35 . . . . 179.06(18) ?
O35 C35 C36 C31 . . . . 178.90(19) ?
C34 C35 C36 C31 . . . . -0.9(3) ?

_cod_database_fobs_code 2022412
